data_7129333
loop_
_publ_author_name
'Kesavan, Arunachalam'
'Anbarasan, Pazhamalai'

_publ_section_title
;
 Catalytic Enantioselective Oxysulfenylation of o-Vinylanilides
;
_journal_name_full 'Chemical Communications'
_journal_paper_doi 10.1039/D1CC05835E
_journal_year 2021
_chemical_formula_moiety '	C28 H22 N2 O4 S'
_chemical_formula_sum 'C28 H22 N2 O4 S'
_chemical_formula_weight 482.53
_space_group_crystal_system monoclinic
_space_group_IT_number 7
_space_group_name_Hall 'P -2yc'
_space_group_name_H-M_alt 'P 1 c 1'
_atom_sites_solution_hydrogens geom
_audit_creation_method SHELXL-2018/3
_audit_update_record
;
2021-09-25 deposited with the CCDC.	2021-11-30 downloaded from the CCDC.
;
_cell_angle_alpha 90
_cell_angle_beta 95.493(2)
_cell_angle_gamma 90
_cell_formula_units_Z 2
_cell_length_a 10.2070(6)
_cell_length_b 16.4841(10)
_cell_length_c 7.1404(4)
_cell_measurement_reflns_used 9900
_cell_measurement_temperature 296(2)
_cell_measurement_theta_max 36.33
_cell_measurement_theta_min 3.12
_cell_volume 1195.88(12)
_computing_cell_refinement 'APEX3/SAINT (Bruker, 2016)'
_computing_data_collection 'APEX3(Bruker, 2016)'
_computing_data_reduction 'SAINT/XPREP (Bruker, 2016)'
_computing_molecular_graphics 'ORTEP3 (Farrugia, 1997) and Mercury (Bruno et al., 2002)'
_computing_publication_material 'SHELXL-2014/7 (Sheldrick, 2014)'
_computing_structure_refinement 'SHELXL-2014/7 (Sheldrick, 2014)'
_computing_structure_solution 'SHELXT-2014/7 (Sheldrick, 2014)'
_diffrn_ambient_temperature 296(2)
_diffrn_measured_fraction_theta_full 0.998
_diffrn_measured_fraction_theta_max 0.998
_diffrn_measurement_device_type 'Bruker axs kappa apex3 PHOTON II Diffractometer'
_diffrn_measurement_method '\w and \f scan'
_diffrn_radiation_monochromator graphite
_diffrn_radiation_source 'fine-focus sealed tube'
_diffrn_radiation_type MoK\a
_diffrn_radiation_wavelength 0.71073
_diffrn_reflns_av_R_equivalents 0.0384
_diffrn_reflns_av_unetI/netI 0.0283
_diffrn_reflns_Laue_measured_fraction_full 0.998
_diffrn_reflns_Laue_measured_fraction_max 0.998
_diffrn_reflns_limit_h_max 12
_diffrn_reflns_limit_h_min -12
_diffrn_reflns_limit_k_max 19
_diffrn_reflns_limit_k_min -19
_diffrn_reflns_limit_l_max 8
_diffrn_reflns_limit_l_min -8
_diffrn_reflns_number 28518
_diffrn_reflns_point_group_measured_fraction_full 0.991
_diffrn_reflns_point_group_measured_fraction_max 0.991
_diffrn_reflns_theta_full 24.999
_diffrn_reflns_theta_max 24.999
_diffrn_reflns_theta_min 3.121
_exptl_absorpt_coefficient_mu 0.173
_exptl_absorpt_correction_T_max 0.7471
_exptl_absorpt_correction_T_min 0.6379
_exptl_absorpt_correction_type multi-scan
_exptl_absorpt_process_details 'SADABS(BRUKER 2016)'
_exptl_crystal_colour YELLOW
_exptl_crystal_density_diffrn 1.340
_exptl_crystal_description BLOCK
_exptl_crystal_F_000 504
_exptl_crystal_recrystallization_method 'Re-crystallisation from solvent: dichloromethane and hexane'
_exptl_crystal_size_max 0.150
_exptl_crystal_size_mid 0.120
_exptl_crystal_size_min 0.100
_refine_diff_density_max 0.180
_refine_diff_density_min -0.170
_refine_diff_density_rms 0.037
_refine_ls_abs_structure_details
;
 Flack x determined using 1725 quotients [(I+)-(I-)]/[(I+)+(I-)]
 (Parsons, Flack and Wagner, Acta Cryst. B69 (2013) 249-259).
;
_refine_ls_abs_structure_Flack 0.39(3)
_refine_ls_extinction_method none
_refine_ls_goodness_of_fit_ref 1.084
_refine_ls_hydrogen_treatment constr
_refine_ls_matrix_type full
_refine_ls_number_parameters 316
_refine_ls_number_reflns 4179
_refine_ls_number_restraints 2
_refine_ls_restrained_S_all 1.084
_refine_ls_R_factor_all 0.0455
_refine_ls_R_factor_gt 0.0401
_refine_ls_shift/su_max 0.000
_refine_ls_shift/su_mean 0.000
_refine_ls_structure_factor_coef Fsqd
_refine_ls_weighting_details 'w=1/[\s^2^(Fo^2^)+(0.0471P)^2^+0.4075P] where P=(Fo^2^+2Fc^2^)/3'
_refine_ls_weighting_scheme calc
_refine_ls_wR_factor_gt 0.0986
_refine_ls_wR_factor_ref 0.1023
_reflns_Friedel_coverage 0.977
_reflns_Friedel_fraction_full 0.983
_reflns_Friedel_fraction_max 0.983
_reflns_number_gt 3850
_reflns_number_total 4179
_reflns_threshold_expression 'I > 2\s(I)'
_cod_data_source_file d1cc05835e2.cif
_cod_data_source_block shelx
_cod_depositor_comments
;
The following automatic conversions were performed:

data item '_exptl_absorpt_correction_type' value 'MULTI-SCAN' was
changed to 'multi-scan' in accordance with the
/home/data/users/saulius/crontab/automatic-downloads/rss-feeds/RSC/lib/dictionaries/cif_core.dic
dictionary named 'cif_core.dic' version 2.4.2 last updated on
2011-04-26.

Automatic conversion script
Id: cif_fix_values 7556 2019-12-06 15:28:31Z antanas 
;
_cod_original_sg_symbol_H-M 'P c'
_cod_database_code 7129333
_shelx_shelxl_version_number 2018/3
_shelx_space_group_comment
;
The symmetry employed for this shelxl refinement is uniquely defined
by the following loop, which should always be used as a source of
symmetry information in preference to the above space-group names.
They are only intended as comments.
;
_shelx_estimated_absorpt_t_min 0.974
_shelx_estimated_absorpt_t_max 0.983

loop_
_space_group_symop_operation_xyz
'x, y, z'
'x, -y, z+1/2'

loop_
_atom_site_label
_atom_site_type_symbol
_atom_site_fract_x
_atom_site_fract_y
_atom_site_fract_z
_atom_site_U_iso_or_equiv
_atom_site_adp_type
_atom_site_occupancy
_atom_site_site_symmetry_order
_atom_site_calc_flag
_atom_site_refinement_flags_posn
_atom_site_refinement_flags_adp
_atom_site_refinement_flags_occupancy
_atom_site_disorder_assembly
_atom_site_disorder_group
S1 S 0.34536(11) 0.62730(6) 0.61504(16) 0.0523(3) Uani 1 1 d . . . . .
C1 C 0.7918(4) 0.8990(3) 0.7325(6) 0.0474(10) Uani 1 1 d . . . . .
H1 H 0.801036 0.933988 0.632460 0.057 Uiso 1 1 calc R U . . .
C2 C 0.8767(4) 0.9047(3) 0.8934(7) 0.0542(11) Uani 1 1 d . . . . .
H2 H 0.942970 0.943642 0.904078 0.065 Uiso 1 1 calc R U . . .
C3 C 0.8611(4) 0.8512(3) 1.0395(6) 0.0479(10) Uani 1 1 d . . . . .
C4 C 0.7640(4) 0.7933(3) 1.0291(6) 0.0474(10) Uani 1 1 d . . . . .
H4 H 0.756369 0.757642 1.128385 0.057 Uiso 1 1 calc R U . . .
C5 C 0.6783(4) 0.7892(2) 0.8688(5) 0.0399(9) Uani 1 1 d . . . . .
H5 H 0.610378 0.751339 0.860888 0.048 Uiso 1 1 calc R U . . .
C6 C 0.6920(4) 0.8410(2) 0.7182(5) 0.0348(8) Uani 1 1 d . . . . .
C7 C 0.6021(4) 0.8352(2) 0.5448(5) 0.0331(8) Uani 1 1 d . . . . .
C8 C 0.4445(4) 0.7429(2) 0.3873(5) 0.0340(8) Uani 1 1 d . . . . .
C9 C 0.3166(4) 0.7080(2) 0.4424(6) 0.0399(9) Uani 1 1 d . . . . .
H9A H 0.265884 0.686786 0.331215 0.048 Uiso 1 1 calc R U . . .
H9B H 0.265542 0.750684 0.494048 0.048 Uiso 1 1 calc R U . . .
C10 C 0.1978(4) 0.6268(2) 0.7272(6) 0.0411(9) Uani 1 1 d . . . . .
C11 C 0.0884(4) 0.6738(3) 0.6749(7) 0.0545(11) Uani 1 1 d . . . . .
H11 H 0.088155 0.708256 0.571656 0.065 Uiso 1 1 calc R U . . .
C12 C -0.0200(5) 0.6701(4) 0.7744(9) 0.0793(17) Uani 1 1 d . . . . .
H12 H -0.092941 0.702300 0.738607 0.095 Uiso 1 1 calc R U . . .
C13 C -0.0218(7) 0.6196(5) 0.9249(11) 0.099(2) Uani 1 1 d . . . . .
H13 H -0.095289 0.617541 0.992319 0.119 Uiso 1 1 calc R U . . .
C14 C 0.0851(7) 0.5720(4) 0.9762(9) 0.093(2) Uani 1 1 d . . . . .
H14 H 0.083668 0.537599 1.079145 0.112 Uiso 1 1 calc R U . . .
C15 C 0.1956(5) 0.5741(3) 0.8780(7) 0.0612(13) Uani 1 1 d . . . . .
H15 H 0.267217 0.540634 0.912742 0.073 Uiso 1 1 calc R U . . .
C16 C 0.5384(4) 0.6770(2) 0.3241(5) 0.0359(8) Uani 1 1 d . . . . .
C17 C 0.6566(4) 0.6579(2) 0.4251(6) 0.0433(9) Uani 1 1 d . . . . .
H17 H 0.681617 0.685299 0.536694 0.052 Uiso 1 1 calc R U . . .
C18 C 0.7380(5) 0.5990(3) 0.3632(7) 0.0533(11) Uani 1 1 d . . . . .
H18 H 0.818093 0.588094 0.431954 0.064 Uiso 1 1 calc R U . . .
C19 C 0.7024(5) 0.5566(3) 0.2023(7) 0.0611(13) Uani 1 1 d . . . . .
H19 H 0.757177 0.516484 0.161648 0.073 Uiso 1 1 calc R U . . .
C20 C 0.5839(6) 0.5741(3) 0.1007(7) 0.0678(14) Uani 1 1 d . . . . .
H20 H 0.557534 0.544612 -0.007309 0.081 Uiso 1 1 calc R U . . .
C21 C 0.5041(5) 0.6353(3) 0.1584(7) 0.0567(12) Uani 1 1 d . . . . .
H21 H 0.426776 0.648459 0.085187 0.068 Uiso 1 1 calc R U . . .
C22 C 0.4244(3) 0.8090(2) 0.2376(5) 0.0346(8) Uani 1 1 d . . . . .
C23 C 0.3254(4) 0.8063(2) 0.0899(6) 0.0448(9) Uani 1 1 d . . . . .
H23 H 0.263468 0.764789 0.083653 0.054 Uiso 1 1 calc R U . . .
C24 C 0.3191(4) 0.8662(3) -0.0492(6) 0.0482(10) Uani 1 1 d . . . . .
C25 C 0.4113(4) 0.9277(2) -0.0412(5) 0.0449(10) Uani 1 1 d . . . . .
H25 H 0.407644 0.967054 -0.134826 0.054 Uiso 1 1 calc R U . . .
C26 C 0.5094(4) 0.9304(2) 0.1070(5) 0.0418(9) Uani 1 1 d . . . . .
H26 H 0.571513 0.971881 0.111983 0.050 Uiso 1 1 calc R U . . .
C27 C 0.5164(4) 0.8720(2) 0.2487(5) 0.0346(8) Uani 1 1 d . . . . .
C28 C 0.2090(6) 0.9148(3) -0.3361(8) 0.0766(16) Uani 1 1 d . . . . .
H28A H 0.134603 0.901645 -0.423372 0.115 Uiso 1 1 calc R U . . .
H28B H 0.197946 0.968130 -0.286169 0.115 Uiso 1 1 calc R U . . .
H28C H 0.287734 0.913251 -0.399695 0.115 Uiso 1 1 calc R U . . .
N1 N 0.6147(3) 0.87921(18) 0.3991(4) 0.0373(7) Uani 1 1 d . . . . .
N2 N 0.9526(5) 0.8564(3) 1.2113(6) 0.0710(13) Uani 1 1 d . . . . .
O1 O 0.5039(2) 0.77997(15) 0.5594(3) 0.0347(6) Uani 1 1 d . . . . .
O2 O 1.0189(5) 0.9171(3) 1.2356(7) 0.1127(19) Uani 1 1 d . . . . .
O3 O 0.9547(5) 0.8007(3) 1.3235(6) 0.1122(19) Uani 1 1 d . . . . .
O4 O 0.2191(4) 0.8576(2) -0.1873(5) 0.0702(10) Uani 1 1 d . . . . .

loop_
_atom_site_aniso_label
_atom_site_aniso_U_11
_atom_site_aniso_U_22
_atom_site_aniso_U_33
_atom_site_aniso_U_23
_atom_site_aniso_U_13
_atom_site_aniso_U_12
S1 0.0371(5) 0.0492(6) 0.0720(7) 0.0247(6) 0.0118(4) 0.0041(5)
C1 0.054(3) 0.040(2) 0.046(2) 0.0041(17) -0.0055(19) -0.0077(19)
C2 0.055(3) 0.045(2) 0.059(3) 0.005(2) -0.011(2) -0.011(2)
C3 0.050(2) 0.049(2) 0.042(2) -0.0066(18) -0.0118(18) 0.0063(19)
C4 0.056(2) 0.050(2) 0.036(2) 0.0081(17) 0.0017(18) 0.002(2)
C5 0.039(2) 0.043(2) 0.037(2) 0.0008(16) 0.0040(16) -0.0032(17)
C6 0.0360(19) 0.0328(18) 0.036(2) -0.0056(15) 0.0034(15) 0.0051(16)
C7 0.0358(18) 0.0306(18) 0.0335(19) -0.0032(14) 0.0058(14) 0.0032(15)
C8 0.0358(19) 0.0335(18) 0.0318(17) 0.0023(15) -0.0009(14) -0.0012(16)
C9 0.0331(19) 0.041(2) 0.046(2) 0.0100(17) 0.0020(16) -0.0030(16)
C10 0.039(2) 0.038(2) 0.046(2) 0.0043(17) 0.0043(16) -0.0096(17)
C11 0.041(2) 0.061(3) 0.063(3) 0.017(2) 0.010(2) 0.001(2)
C12 0.050(3) 0.090(4) 0.102(4) 0.019(4) 0.027(3) 0.007(3)
C13 0.079(4) 0.119(6) 0.107(5) 0.035(4) 0.051(4) 0.004(4)
C14 0.105(5) 0.096(5) 0.083(4) 0.043(4) 0.033(4) -0.008(4)
C15 0.059(3) 0.059(3) 0.065(3) 0.022(2) 0.005(2) -0.005(2)
C16 0.042(2) 0.0293(18) 0.0375(19) 0.0028(15) 0.0108(16) -0.0029(15)
C17 0.048(2) 0.036(2) 0.045(2) 0.0026(17) 0.0047(18) 0.0001(17)
C18 0.051(3) 0.048(2) 0.062(3) 0.011(2) 0.012(2) 0.009(2)
C19 0.072(3) 0.047(3) 0.070(3) -0.001(2) 0.031(3) 0.007(2)
C20 0.086(4) 0.060(3) 0.058(3) -0.026(2) 0.016(3) 0.003(3)
C21 0.061(3) 0.056(3) 0.052(3) -0.013(2) -0.003(2) 0.003(2)
C22 0.0366(19) 0.0322(19) 0.0352(19) -0.0005(15) 0.0036(15) 0.0014(15)
C23 0.043(2) 0.041(2) 0.049(2) 0.0028(18) -0.0061(18) -0.0061(18)
C24 0.054(2) 0.048(2) 0.041(2) 0.0020(19) -0.0053(19) 0.005(2)
C25 0.062(3) 0.035(2) 0.036(2) 0.0096(16) -0.0016(18) 0.0049(19)
C26 0.050(2) 0.0289(19) 0.046(2) 0.0023(16) 0.0056(18) -0.0037(16)
C27 0.0400(19) 0.0320(18) 0.0319(18) -0.0015(15) 0.0041(15) 0.0018(16)
C28 0.096(4) 0.073(4) 0.055(3) 0.013(3) -0.027(3) 0.011(3)
N1 0.0439(17) 0.0303(16) 0.0368(17) 0.0008(13) -0.0004(13) -0.0042(14)
N2 0.083(3) 0.065(3) 0.059(3) -0.001(2) -0.025(2) 0.000(2)
O1 0.0357(13) 0.0380(14) 0.0308(13) -0.0002(11) 0.0053(10) -0.0042(11)
O2 0.136(4) 0.101(3) 0.088(3) 0.004(3) -0.061(3) -0.040(3)
O3 0.134(4) 0.110(4) 0.079(3) 0.038(3) -0.059(3) -0.020(3)
O4 0.075(2) 0.072(2) 0.057(2) 0.0176(17) -0.0273(17) -0.0094(18)

loop_
_atom_type_symbol
_atom_type_description
_atom_type_scat_dispersion_real
_atom_type_scat_dispersion_imag
_atom_type_scat_source
C C 0.0033 0.0016 'International Tables Vol C Tables 4.2.6.8 and 6.1.1.4'
H H 0.0000 0.0000 'International Tables Vol C Tables 4.2.6.8 and 6.1.1.4'
N N 0.0061 0.0033 'International Tables Vol C Tables 4.2.6.8 and 6.1.1.4'
O O 0.0106 0.0060 'International Tables Vol C Tables 4.2.6.8 and 6.1.1.4'
S S 0.1246 0.1234 'International Tables Vol C Tables 4.2.6.8 and 6.1.1.4'

loop_
_geom_angle_atom_site_label_1
_geom_angle_atom_site_label_2
_geom_angle_atom_site_label_3
_geom_angle
_geom_angle_site_symmetry_1
_geom_angle_site_symmetry_3
_geom_angle_publ_flag
C10 S1 C9 102.78(18) . . ?
C2 C1 C6 120.4(4) . . ?
C2 C1 H1 119.8 . . ?
C6 C1 H1 119.8 . . ?
C1 C2 C3 118.4(4) . . ?
C1 C2 H2 120.8 . . ?
C3 C2 H2 120.8 . . ?
C4 C3 C2 122.4(4) . . ?
C4 C3 N2 118.9(4) . . ?
C2 C3 N2 118.7(4) . . ?
C3 C4 C5 118.6(4) . . ?
C3 C4 H4 120.7 . . ?
C5 C4 H4 120.7 . . ?
C4 C5 C6 120.7(4) . . ?
C4 C5 H5 119.7 . . ?
C6 C5 H5 119.7 . . ?
C5 C6 C1 119.5(3) . . ?
C5 C6 C7 120.6(3) . . ?
C1 C6 C7 119.9(3) . . ?
N1 C7 O1 124.7(3) . . ?
N1 C7 C6 122.8(3) . . ?
O1 C7 C6 112.4(3) . . ?
O1 C8 C9 103.9(3) . . ?
O1 C8 C22 108.1(3) . . ?
C9 C8 C22 113.1(3) . . ?
O1 C8 C16 108.8(3) . . ?
C9 C8 C16 112.5(3) . . ?
C22 C8 C16 110.1(3) . . ?
C8 C9 S1 111.6(2) . . ?
C8 C9 H9A 109.3 . . ?
S1 C9 H9A 109.3 . . ?
C8 C9 H9B 109.3 . . ?
S1 C9 H9B 109.3 . . ?
H9A C9 H9B 108.0 . . ?
C11 C10 C15 119.3(4) . . ?
C11 C10 S1 125.1(3) . . ?
C15 C10 S1 115.6(3) . . ?
C12 C11 C10 120.4(4) . . ?
C12 C11 H11 119.8 . . ?
C10 C11 H11 119.8 . . ?
C13 C12 C11 120.6(6) . . ?
C13 C12 H12 119.7 . . ?
C11 C12 H12 119.7 . . ?
C12 C13 C14 119.5(5) . . ?
C12 C13 H13 120.2 . . ?
C14 C13 H13 120.2 . . ?
C13 C14 C15 121.3(5) . . ?
C13 C14 H14 119.4 . . ?
C15 C14 H14 119.4 . . ?
C14 C15 C10 118.9(5) . . ?
C14 C15 H15 120.5 . . ?
C10 C15 H15 120.5 . . ?
C17 C16 C21 118.0(4) . . ?
C17 C16 C8 122.9(3) . . ?
C21 C16 C8 119.1(4) . . ?
C18 C17 C16 121.1(4) . . ?
C18 C17 H17 119.4 . . ?
C16 C17 H17 119.4 . . ?
C19 C18 C17 120.7(5) . . ?
C19 C18 H18 119.6 . . ?
C17 C18 H18 119.6 . . ?
C18 C19 C20 119.0(4) . . ?
C18 C19 H19 120.5 . . ?
C20 C19 H19 120.5 . . ?
C19 C20 C21 120.5(4) . . ?
C19 C20 H20 119.7 . . ?
C21 C20 H20 119.7 . . ?
C20 C21 C16 120.6(5) . . ?
C20 C21 H21 119.7 . . ?
C16 C21 H21 119.7 . . ?
C23 C22 C27 120.2(3) . . ?
C23 C22 C8 123.3(3) . . ?
C27 C22 C8 116.5(3) . . ?
C22 C23 C24 119.9(4) . . ?
C22 C23 H23 120.1 . . ?
C24 C23 H23 120.1 . . ?
O4 C24 C25 124.7(4) . . ?
O4 C24 C23 115.0(4) . . ?
C25 C24 C23 120.3(4) . . ?
C24 C25 C26 119.7(3) . . ?
C24 C25 H25 120.1 . . ?
C26 C25 H25 120.1 . . ?
C25 C26 C27 120.9(4) . . ?
C25 C26 H26 119.5 . . ?
C27 C26 H26 119.5 . . ?
C26 C27 C22 119.0(3) . . ?
C26 C27 N1 118.7(3) . . ?
C22 C27 N1 122.3(3) . . ?
O4 C28 H28A 109.5 . . ?
O4 C28 H28B 109.5 . . ?
H28A C28 H28B 109.5 . . ?
O4 C28 H28C 109.5 . . ?
H28A C28 H28C 109.5 . . ?
H28B C28 H28C 109.5 . . ?
C7 N1 C27 116.9(3) . . ?
O2 N2 O3 123.6(5) . . ?
O2 N2 C3 118.0(4) . . ?
O3 N2 C3 118.3(5) . . ?
C7 O1 C8 117.7(3) . . ?
C24 O4 C28 118.1(4) . . ?

loop_
_geom_bond_atom_site_label_1
_geom_bond_atom_site_label_2
_geom_bond_distance
_geom_bond_site_symmetry_2
_geom_bond_publ_flag
S1 C10 1.772(4) . ?
S1 C9 1.818(4) . ?
C1 C2 1.374(6) . ?
C1 C6 1.394(5) . ?
C1 H1 0.9300 . ?
C2 C3 1.388(6) . ?
C2 H2 0.9300 . ?
C3 C4 1.372(6) . ?
C3 N2 1.472(6) . ?
C4 C5 1.374(5) . ?
C4 H4 0.9300 . ?
C5 C6 1.390(5) . ?
C5 H5 0.9300 . ?
C6 C7 1.472(5) . ?
C7 N1 1.285(5) . ?
C7 O1 1.365(4) . ?
C8 O1 1.452(4) . ?
C8 C9 1.513(5) . ?
C8 C22 1.526(5) . ?
C8 C16 1.544(5) . ?
C9 H9A 0.9700 . ?
C9 H9B 0.9700 . ?
C10 C11 1.382(6) . ?
C10 C15 1.385(6) . ?
C11 C12 1.372(7) . ?
C11 H11 0.9300 . ?
C12 C13 1.360(9) . ?
C12 H12 0.9300 . ?
C13 C14 1.365(9) . ?
C13 H13 0.9300 . ?
C14 C15 1.384(8) . ?
C14 H14 0.9300 . ?
C15 H15 0.9300 . ?
C16 C17 1.381(5) . ?
C16 C21 1.385(6) . ?
C17 C18 1.378(6) . ?
C17 H17 0.9300 . ?
C18 C19 1.365(7) . ?
C18 H18 0.9300 . ?
C19 C20 1.380(7) . ?
C19 H19 0.9300 . ?
C20 C21 1.383(7) . ?
C20 H20 0.9300 . ?
C21 H21 0.9300 . ?
C22 C23 1.389(5) . ?
C22 C27 1.397(5) . ?
C23 C24 1.398(6) . ?
C23 H23 0.9300 . ?
C24 O4 1.356(5) . ?
C24 C25 1.380(6) . ?
C25 C26 1.387(6) . ?
C25 H25 0.9300 . ?
C26 C27 1.394(5) . ?
C26 H26 0.9300 . ?
C27 N1 1.403(5) . ?
C28 O4 1.417(6) . ?
C28 H28A 0.9600 . ?
C28 H28B 0.9600 . ?
C28 H28C 0.9600 . ?
N2 O2 1.212(6) . ?
N2 O3 1.217(6) . ?

loop_
_geom_hbond_atom_site_label_D
_geom_hbond_atom_site_label_H
_geom_hbond_atom_site_label_A
_geom_hbond_distance_DH
_geom_hbond_distance_HA
_geom_hbond_distance_DA
_geom_hbond_angle_DHA
_geom_hbond_site_symmetry_A
_geom_hbond_publ_flag
C11 H11 O3 0.93 2.62 3.446(6) 148.5 1_454 yes
C28 H28A O2 0.96 2.62 3.462(6) 147.3 1_453 yes
C28 H28B O2 0.96 2.65 3.449(8) 141.6 2_473 yes

loop_
_geom_torsion_atom_site_label_1
_geom_torsion_atom_site_label_2
_geom_torsion_atom_site_label_3
_geom_torsion_atom_site_label_4
_geom_torsion
_geom_torsion_site_symmetry_1
_geom_torsion_site_symmetry_2
_geom_torsion_site_symmetry_3
_geom_torsion_site_symmetry_4
_geom_torsion_publ_flag
C6 C1 C2 C3 0.6(7) . . . . ?
C1 C2 C3 C4 -0.3(7) . . . . ?
C1 C2 C3 N2 179.3(4) . . . . ?
C2 C3 C4 C5 -0.8(7) . . . . ?
N2 C3 C4 C5 179.5(4) . . . . ?
C3 C4 C5 C6 1.8(6) . . . . ?
C4 C5 C6 C1 -1.7(6) . . . . ?
C4 C5 C6 C7 178.5(4) . . . . ?
C2 C1 C6 C5 0.4(6) . . . . ?
C2 C1 C6 C7 -179.8(4) . . . . ?
C5 C6 C7 N1 -176.7(4) . . . . ?
C1 C6 C7 N1 3.5(5) . . . . ?
C5 C6 C7 O1 4.8(5) . . . . ?
C1 C6 C7 O1 -175.0(3) . . . . ?
O1 C8 C9 S1 -64.9(3) . . . . ?
C22 C8 C9 S1 178.1(3) . . . . ?
C16 C8 C9 S1 52.6(4) . . . . ?
C10 S1 C9 C8 156.2(3) . . . . ?
C9 S1 C10 C11 4.9(4) . . . . ?
C9 S1 C10 C15 -175.4(3) . . . . ?
C15 C10 C11 C12 1.8(7) . . . . ?
S1 C10 C11 C12 -178.5(4) . . . . ?
C10 C11 C12 C13 -0.5(9) . . . . ?
C11 C12 C13 C14 -0.4(12) . . . . ?
C12 C13 C14 C15 0.0(12) . . . . ?
C13 C14 C15 C10 1.3(10) . . . . ?
C11 C10 C15 C14 -2.1(7) . . . . ?
S1 C10 C15 C14 178.1(5) . . . . ?
O1 C8 C16 C17 1.7(5) . . . . ?
C9 C8 C16 C17 -112.9(4) . . . . ?
C22 C8 C16 C17 120.0(4) . . . . ?
O1 C8 C16 C21 -177.7(3) . . . . ?
C9 C8 C16 C21 67.7(4) . . . . ?
C22 C8 C16 C21 -59.4(4) . . . . ?
C21 C16 C17 C18 -0.1(6) . . . . ?
C8 C16 C17 C18 -179.6(4) . . . . ?
C16 C17 C18 C19 -1.5(7) . . . . ?
C17 C18 C19 C20 0.7(7) . . . . ?
C18 C19 C20 C21 1.7(8) . . . . ?
C19 C20 C21 C16 -3.4(8) . . . . ?
C17 C16 C21 C20 2.6(6) . . . . ?
C8 C16 C21 C20 -178.0(4) . . . . ?
O1 C8 C22 C23 -151.7(4) . . . . ?
C9 C8 C22 C23 -37.2(5) . . . . ?
C16 C8 C22 C23 89.6(4) . . . . ?
O1 C8 C22 C27 31.8(4) . . . . ?
C9 C8 C22 C27 146.3(3) . . . . ?
C16 C8 C22 C27 -86.9(4) . . . . ?
C27 C22 C23 C24 0.9(6) . . . . ?
C8 C22 C23 C24 -175.4(4) . . . . ?
C22 C23 C24 O4 179.6(4) . . . . ?
C22 C23 C24 C25 0.4(6) . . . . ?
O4 C24 C25 C26 180.0(4) . . . . ?
C23 C24 C25 C26 -0.9(6) . . . . ?
C24 C25 C26 C27 -0.1(6) . . . . ?
C25 C26 C27 C22 1.4(5) . . . . ?
C25 C26 C27 N1 -177.7(4) . . . . ?
C23 C22 C27 C26 -1.9(5) . . . . ?
C8 C22 C27 C26 174.7(3) . . . . ?
C23 C22 C27 N1 177.3(4) . . . . ?
C8 C22 C27 N1 -6.1(5) . . . . ?
O1 C7 N1 C27 3.1(5) . . . . ?
C6 C7 N1 C27 -175.2(3) . . . . ?
C26 C27 N1 C7 165.9(3) . . . . ?
C22 C27 N1 C7 -13.3(5) . . . . ?
C4 C3 N2 O2 -164.7(5) . . . . ?
C2 C3 N2 O2 15.7(8) . . . . ?
C4 C3 N2 O3 13.1(7) . . . . ?
C2 C3 N2 O3 -166.5(5) . . . . ?
N1 C7 O1 C8 27.1(5) . . . . ?
C6 C7 O1 C8 -154.4(3) . . . . ?
C9 C8 O1 C7 -162.6(3) . . . . ?
C22 C8 O1 C7 -42.2(4) . . . . ?
C16 C8 O1 C7 77.3(4) . . . . ?
C25 C24 O4 C28 1.0(7) . . . . ?
C23 C24 O4 C28 -178.1(5) . . . . ?
